data_4076687
loop_
_publ_author_name
'Tani, Kazuyasu'
'Yamada, Ryo'
'Kanda, Takahiro'
'Suzuki, Masahiro'
'Kato, Shinzi'
'Murai, Toshiaki'

_publ_section_title
;
 Synthesis and Structure of Group 14 Element Derivatives of
 Carbotelluroates
;
_journal_issue 7
_journal_name_full Organometallics
_journal_page_first 1487
_journal_paper_doi 10.1021/om010934b
_journal_volume 21
_journal_year 2002
_chemical_formula_moiety 'C26 H22 Ge O Se '
_chemical_formula_sum 'C26 H22 Ge O Se'
_chemical_formula_weight 502.01
_space_group_IT_number 2
_symmetry_cell_setting triclinic
_symmetry_Int_Tables_number 2
_symmetry_space_group_name_Hall '-P 1'
_symmetry_space_group_name_H-M 'P -1'
_cell_angle_alpha 91.582(7)
_cell_angle_beta 111.759(7)
_cell_angle_gamma 93.821(7)
_cell_formula_units_Z 2
_cell_length_a 9.3795(9)
_cell_length_b 16.058(1)
_cell_length_c 7.9443(7)
_cell_measurement_reflns_used 25
_cell_measurement_temperature 193.2
_cell_measurement_theta_max 15.0
_cell_measurement_theta_min 12.5
_cell_volume 1107.05(17)
_computing_cell_refinement 'MSC/AFC Diffractometer Control'
_computing_data_collection 'MSC/AFC Diffractometer Control'
_computing_data_reduction 'teXsan Ver. 1.10'
_computing_publication_material 'teXsan Ver. 1.10'
_computing_structure_refinement 'teXsan Ver. 1.10'
_computing_structure_solution SHELXS86
_diffrn_measured_fraction_theta_full 1.0004
_diffrn_measured_fraction_theta_max 1.0004
_diffrn_measurement_device_type 'Rigaku AFC7R'
_diffrn_measurement_method \w-2\q
_diffrn_radiation_type 'Mo K\a'
_diffrn_radiation_wavelength 0.7107
_diffrn_reflns_av_R_equivalents 0.017
_diffrn_reflns_limit_h_max 12
_diffrn_reflns_limit_h_min 0
_diffrn_reflns_limit_k_max 20
_diffrn_reflns_limit_k_min -20
_diffrn_reflns_limit_l_max 9
_diffrn_reflns_limit_l_min -10
_diffrn_reflns_number 5406
_diffrn_reflns_theta_full 27.50
_diffrn_reflns_theta_max 27.50
_diffrn_standards_decay_% 0.58
_diffrn_standards_interval_count 150
_diffrn_standards_number 3
_exptl_absorpt_coefficient_mu 3.041
_exptl_absorpt_correction_T_max 1.000
_exptl_absorpt_correction_T_min 0.719
_exptl_absorpt_correction_type psi-scan
_exptl_absorpt_process_details '(North, Phillips & Mathews, 1968)'
_exptl_crystal_colour colorless
_exptl_crystal_density_diffrn 1.506
_exptl_crystal_density_method 'not measured'
_exptl_crystal_description prismatic
_exptl_crystal_size_max 0.430
_exptl_crystal_size_mid 0.430
_exptl_crystal_size_min 0.230
_refine_diff_density_max 0.52
_refine_diff_density_min -0.54
_refine_ls_extinction_method none
_refine_ls_goodness_of_fit_ref 1.005
_refine_ls_hydrogen_treatment noref
_refine_ls_number_parameters 262
_refine_ls_number_reflns 5092
_refine_ls_R_factor_gt 0.0275
_refine_ls_shift/su_max 0.0008
_refine_ls_structure_factor_coef Fsqd
_refine_ls_weighting_details 'w = 1/[\s^2^(Fo^2^) + (0.05000(Max(Fo^2^,0) + 2Fc^2^)/3)^2^]'
_refine_ls_weighting_scheme calc
_refine_ls_wR_factor_ref 0.0848
_reflns_number_gt 3867
_reflns_number_total 5092
_reflns_threshold_expression F^2^>2.0\s(F^2^)
_cod_data_source_file om010934b.cif
_cod_data_source_block 4-CH3C6H4COSeG2Ph3
_cod_original_cell_volume 1107.1(2)
_cod_original_sg_symbol_H-M 'P -1         '
_cod_original_formula_sum 'C26 H22 Ge O Se '
_cod_database_code 4076687

loop_
_symmetry_equiv_pos_as_xyz
x,y,z
-x,-y,-z

loop_
_atom_site_label
_atom_site_type_symbol
_atom_site_fract_x
_atom_site_fract_y
_atom_site_fract_z
_atom_site_U_iso_or_equiv
_atom_site_adp_type
_atom_site_occupancy
_atom_site_calc_flag
Se(11) Se -0.82491(3) -0.16153(2) -0.09508(4) 0.03806(8) Uani 1.00 d
Ge(1) Ge -0.74918(3) -0.28707(2) -0.19029(3) 0.02881(7) Uani 1.00 d
O(11) O -0.5711(2) -0.2011(1) 0.1968(3) 0.0408(5) Uani 1.00 d
C(11) C -0.6767(3) -0.1566(2) 0.1550(3) 0.0312(6) Uani 1.00 d
C(12) C -0.7036(3) -0.0978(2) 0.2854(4) 0.0322(7) Uani 1.00 d
C(13) C -0.6133(3) -0.1009(2) 0.4685(4) 0.0345(7) Uani 1.00 d
C(14) C -0.6363(3) -0.0477(2) 0.5951(4) 0.0400(8) Uani 1.00 d
C(15) C -0.7456(4) 0.0097(2) 0.5432(4) 0.0453(9) Uani 1.00 d
C(16) C -0.8332(4) 0.0133(2) 0.3596(5) 0.0545(10) Uani 1.00 d
C(17) C -0.8143(4) -0.0401(2) 0.2319(4) 0.0474(8) Uani 1.00 d
C(18) C -0.7658(4) 0.0689(2) 0.6815(6) 0.065(1) Uani 1.00 d
C(21) C -0.5604(3) -0.2717(2) -0.2376(3) 0.0308(6) Uani 1.00 d
C(22) C -0.4331(3) -0.2197(2) -0.1305(3) 0.0384(7) Uani 1.00 d
C(23) C -0.3034(3) -0.2093(2) -0.1749(4) 0.0462(8) Uani 1.00 d
C(24) C -0.2984(3) -0.2525(2) -0.3244(4) 0.0465(9) Uani 1.00 d
C(25) C -0.4235(4) -0.3054(2) -0.4330(4) 0.0457(9) Uani 1.00 d
C(26) C -0.5534(3) -0.3148(2) -0.3890(4) 0.0373(7) Uani 1.00 d
C(31) C -0.9213(3) -0.3135(2) -0.4191(3) 0.0308(6) Uani 1.00 d
C(32) C -0.9486(3) -0.2575(2) -0.5574(4) 0.0412(8) Uani 1.00 d
C(33) C -1.0715(4) -0.2735(2) -0.7209(4) 0.0510(9) Uani 1.00 d
C(34) C -1.1680(3) -0.3454(2) -0.7503(4) 0.0508(9) Uani 1.00 d
C(35) C -1.1420(3) -0.4015(2) -0.6158(5) 0.0499(9) Uani 1.00 d
C(36) C -1.0191(3) -0.3859(2) -0.4508(4) 0.0399(8) Uani 1.00 d
C(41) C -0.7403(3) -0.3698(2) -0.0136(3) 0.0297(6) Uani 1.00 d
C(42) C -0.6145(3) -0.4170(2) 0.0519(4) 0.0448(8) Uani 1.00 d
C(43) C -0.6083(4) -0.4764(2) 0.1772(5) 0.0518(9) Uani 1.00 d
C(44) C -0.7270(4) -0.4899(2) 0.2371(4) 0.0474(9) Uani 1.00 d
C(45) C -0.8519(4) -0.4431(2) 0.1749(5) 0.0525(10) Uani 1.00 d
C(46) C -0.8583(3) -0.3831(2) 0.0490(4) 0.0437(8) Uani 1.00 d
H(11) H -0.5396 -0.1447 0.5100 0.0573 Uiso 1.00 calc
H(12) H -0.5749 -0.0508 0.7209 0.0493 Uiso 1.00 calc
H(13) H -0.9041 0.0543 0.3295 0.0573 Uiso 1.00 calc
H(14) H -0.8767 -0.0371 0.1052 0.0583 Uiso 1.00 calc
H(15) H -0.6991 0.0579 0.7998 0.0769 Uiso 1.00 calc
H(16) H -0.8703 0.0626 0.6754 0.0769 Uiso 1.00 calc
H(17) H -0.7444 0.1254 0.6574 0.0769 Uiso 1.00 calc
H(21) H -0.4351 -0.1844 -0.0339 0.0573 Uiso 1.00 calc
H(22) H -0.2066 -0.1758 -0.0782 0.0573 Uiso 1.00 calc
H(23) H -0.2073 -0.2453 -0.3537 0.0550 Uiso 1.00 calc
H(24) H -0.4270 -0.3339 -0.5461 0.0573 Uiso 1.00 calc
H(25) H -0.6412 -0.3539 -0.4687 0.0573 Uiso 1.00 calc
H(31) H -0.8792 -0.2083 -0.5378 0.0488 Uiso 1.00 calc
H(32) H -1.0898 -0.2340 -0.8144 0.0614 Uiso 1.00 calc
H(33) H -1.2645 -0.3551 -0.8748 0.0573 Uiso 1.00 calc
H(34) H -1.2158 -0.4546 -0.6330 0.0573 Uiso 1.00 calc
H(35) H -1.0027 -0.4265 -0.3340 0.0573 Uiso 1.00 calc
H(41) H -0.5269 -0.4032 0.0035 0.0573 Uiso 1.00 calc
H(42) H -0.5271 -0.5166 0.2159 0.0573 Uiso 1.00 calc
H(43) H -0.7094 -0.5330 0.3407 0.0573 Uiso 1.00 calc
H(44) H -0.9351 -0.4514 0.2173 0.0629 Uiso 1.00 calc
H(45) H -0.9526 -0.3533 0.0003 0.0573 Uiso 1.00 calc

loop_
_atom_site_aniso_label
_atom_site_aniso_U_11
_atom_site_aniso_U_22
_atom_site_aniso_U_33
_atom_site_aniso_U_12
_atom_site_aniso_U_13
_atom_site_aniso_U_23
Se(11) 0.0397(2) 0.0384(2) 0.0310(1) 0.0113(1) 0.0058(1) 0.0050(1)
Ge(1) 0.0256(1) 0.0327(2) 0.0269(1) 0.0014(1) 0.0084(1) 0.0057(1)
O(11) 0.038(1) 0.051(1) 0.0324(10) 0.0154(9) 0.0100(8) 0.0035(9)
C(11) 0.030(1) 0.033(1) 0.031(1) 0.002(1) 0.011(1) 0.009(1)
C(12) 0.031(1) 0.030(1) 0.036(1) 0.000(1) 0.013(1) 0.003(1)
C(13) 0.036(1) 0.032(1) 0.036(1) -0.002(1) 0.014(1) 0.005(1)
C(14) 0.046(2) 0.035(1) 0.038(1) -0.003(1) 0.017(1) -0.002(1)
C(15) 0.047(2) 0.036(2) 0.055(2) -0.008(1) 0.025(1) -0.009(1)
C(16) 0.050(2) 0.043(2) 0.065(2) 0.016(1) 0.015(2) -0.006(2)
C(17) 0.045(2) 0.045(2) 0.046(2) 0.016(1) 0.009(1) 0.002(1)
C(18) 0.068(2) 0.051(2) 0.079(3) -0.004(2) 0.036(2) -0.024(2)
C(21) 0.030(1) 0.036(1) 0.027(1) 0.006(1) 0.010(1) 0.014(1)
C(22) 0.033(1) 0.052(2) 0.026(1) -0.002(1) 0.007(1) 0.007(1)
C(23) 0.027(1) 0.068(2) 0.038(2) -0.003(1) 0.005(1) 0.011(1)
C(24) 0.034(1) 0.062(2) 0.053(2) 0.014(1) 0.023(1) 0.024(2)
C(25) 0.048(2) 0.049(2) 0.048(2) 0.017(1) 0.025(1) 0.009(1)
C(26) 0.039(1) 0.035(1) 0.040(1) 0.005(1) 0.016(1) 0.005(1)
C(31) 0.026(1) 0.037(1) 0.030(1) 0.002(1) 0.010(1) 0.001(1)
C(32) 0.042(2) 0.037(2) 0.036(1) 0.001(1) 0.005(1) 0.005(1)
C(33) 0.049(2) 0.056(2) 0.037(2) 0.011(2) 0.002(1) 0.008(1)
C(34) 0.032(1) 0.068(2) 0.040(2) 0.008(1) 0.000(1) -0.009(2)
C(35) 0.035(2) 0.055(2) 0.055(2) -0.012(1) 0.015(1) -0.013(2)
C(36) 0.035(1) 0.045(2) 0.041(2) -0.003(1) 0.017(1) -0.002(1)
C(41) 0.031(1) 0.030(1) 0.027(1) 0.000(1) 0.011(1) 0.0028(10)
C(42) 0.037(1) 0.048(2) 0.053(2) 0.007(1) 0.020(1) 0.018(1)
C(43) 0.050(2) 0.047(2) 0.059(2) 0.016(1) 0.018(2) 0.021(2)
C(44) 0.066(2) 0.039(2) 0.041(2) 0.008(1) 0.022(2) 0.013(1)
C(45) 0.061(2) 0.054(2) 0.058(2) 0.010(2) 0.038(2) 0.021(2)
C(46) 0.047(2) 0.046(2) 0.048(2) 0.011(1) 0.028(1) 0.015(1)

loop_
_atom_type_symbol
_atom_type_description
_atom_type_scat_dispersion_real
_atom_type_scat_dispersion_imag
_atom_type_scat_source
C C 0.003 0.002
;International Tables for Crystallography
(1992, Vol. C, Tables 4.2.6.8 and 6.1.1.1)
;
H H 0.000 0.000
;International Tables for Crystallography
(1992, Vol. C, Table 6.1.1.2)
;
Ge Ge 0.155 1.800
;International Tables for Crystallography
(1992, Vol. C, Tables 4.2.6.8 and 6.1.1.1)
;
O O 0.011 0.006
;International Tables for Crystallography
(1992, Vol. C, Tables 4.2.6.8 and 6.1.1.1)
;
Se Se -0.093 2.226
;International Tables for Crystallography
(1992, Vol. C, Tables 4.2.6.8 and 6.1.1.1)
;

loop_
_geom_angle_atom_site_label_1
_geom_angle_atom_site_label_2
_geom_angle_atom_site_label_3
_geom_angle
_geom_angle_site_symmetry_2
_geom_angle_site_symmetry_3
_geom_angle_publ_flag
Ge(1) Se(11) C(11) 96.33(8) 1_555 1_555 yes
Se(11) Ge(1) O(11) 58.33(4) 1_555 1_555 yes
Se(11) Ge(1) C(21) 113.63(8) 1_555 1_555 yes
Se(11) Ge(1) C(31) 100.01(8) 1_555 1_555 yes
Se(11) Ge(1) C(41) 108.34(8) 1_555 1_555 yes
O(11) Ge(1) C(21) 88.50(8) 1_555 1_555 yes
O(11) Ge(1) C(31) 157.04(8) 1_555 1_555 yes
O(11) Ge(1) C(41) 72.22(8) 1_555 1_555 yes
C(21) Ge(1) C(31) 108.9(1) 1_555 1_555 yes
C(21) Ge(1) C(41) 113.2(1) 1_555 1_555 yes
C(31) Ge(1) C(41) 112.0(1) 1_555 1_555 yes
Ge(1) O(11) C(11) 84.1(2) 1_555 1_555 yes
Se(11) C(11) O(11) 119.9(2) 1_555 1_555 yes
Se(11) C(11) C(12) 116.5(2) 1_555 1_555 yes
O(11) C(11) C(12) 123.6(2) 1_555 1_555 yes
C(11) C(12) C(13) 117.9(2) 1_555 1_555 yes
C(11) C(12) C(17) 122.9(3) 1_555 1_555 yes
C(13) C(12) C(17) 119.2(3) 1_555 1_555 yes
C(12) C(13) C(14) 119.7(3) 1_555 1_555 yes
C(12) C(13) H(11) 120.2 1_555 1_555 no
C(14) C(13) H(11) 119.9 1_555 1_555 no
C(13) C(14) C(15) 121.5(3) 1_555 1_555 yes
C(13) C(14) H(12) 119.3 1_555 1_555 no
C(15) C(14) H(12) 119.3 1_555 1_555 no
C(14) C(15) C(16) 118.3(3) 1_555 1_555 yes
C(14) C(15) C(18) 120.9(3) 1_555 1_555 yes
C(16) C(15) C(18) 120.8(3) 1_555 1_555 yes
C(15) C(16) C(17) 121.1(3) 1_555 1_555 yes
C(15) C(16) H(13) 115.7 1_555 1_555 no
C(17) C(16) H(13) 123.2 1_555 1_555 no
C(12) C(17) C(16) 120.2(3) 1_555 1_555 yes
C(12) C(17) H(14) 119.8 1_555 1_555 no
C(16) C(17) H(14) 120.0 1_555 1_555 no
C(15) C(18) H(15) 110.4 1_555 1_555 no
C(15) C(18) H(16) 110.1 1_555 1_555 no
C(15) C(18) H(17) 110.1 1_555 1_555 no
H(15) C(18) H(16) 108.8 1_555 1_555 no
H(15) C(18) H(17) 109.4 1_555 1_555 no
H(16) C(18) H(17) 108.0 1_555 1_555 no
Ge(1) C(21) C(22) 123.6(2) 1_555 1_555 yes
Ge(1) C(21) C(26) 118.1(2) 1_555 1_555 yes
C(22) C(21) C(26) 118.3(2) 1_555 1_555 yes
C(21) C(22) C(23) 120.9(3) 1_555 1_555 yes
C(21) C(22) H(21) 122.0 1_555 1_555 no
C(23) C(22) H(21) 116.7 1_555 1_555 no
C(22) C(23) C(24) 120.0(3) 1_555 1_555 yes
C(22) C(23) H(22) 116.3 1_555 1_555 no
C(24) C(23) H(22) 123.0 1_555 1_555 no
C(23) C(24) C(25) 120.3(3) 1_555 1_555 yes
C(23) C(24) H(23) 119.5 1_555 1_555 no
C(25) C(24) H(23) 120.2 1_555 1_555 no
C(24) C(25) C(26) 119.4(3) 1_555 1_555 yes
C(24) C(25) H(24) 122.4 1_555 1_555 no
C(26) C(25) H(24) 118.1 1_555 1_555 no
C(21) C(26) C(25) 121.2(3) 1_555 1_555 yes
C(21) C(26) H(25) 121.2 1_555 1_555 no
C(25) C(26) H(25) 117.6 1_555 1_555 no
Ge(1) C(31) C(32) 119.0(2) 1_555 1_555 yes
Ge(1) C(31) C(36) 122.5(2) 1_555 1_555 yes
C(32) C(31) C(36) 118.5(2) 1_555 1_555 yes
C(31) C(32) C(33) 120.7(3) 1_555 1_555 yes
C(31) C(32) H(31) 118.8 1_555 1_555 no
C(33) C(32) H(31) 120.5 1_555 1_555 no
C(32) C(33) C(34) 120.3(3) 1_555 1_555 yes
C(32) C(33) H(32) 119.7 1_555 1_555 no
C(34) C(33) H(32) 120.0 1_555 1_555 no
C(33) C(34) C(35) 119.8(3) 1_555 1_555 yes
C(33) C(34) H(33) 119.0 1_555 1_555 no
C(35) C(34) H(33) 121.2 1_555 1_555 no
C(34) C(35) C(36) 120.4(3) 1_555 1_555 yes
C(34) C(35) H(34) 121.0 1_555 1_555 no
C(36) C(35) H(34) 118.5 1_555 1_555 no
C(31) C(36) C(35) 120.4(3) 1_555 1_555 yes
C(31) C(36) H(35) 117.2 1_555 1_555 no
C(35) C(36) H(35) 122.0 1_555 1_555 no
Ge(1) C(41) C(42) 120.4(2) 1_555 1_555 yes
Ge(1) C(41) C(46) 121.1(2) 1_555 1_555 yes
C(42) C(41) C(46) 118.6(2) 1_555 1_555 yes
C(41) C(42) C(43) 120.5(3) 1_555 1_555 yes
C(41) C(42) H(41) 115.6 1_555 1_555 no
C(43) C(42) H(41) 123.9 1_555 1_555 no
C(42) C(43) C(44) 120.5(3) 1_555 1_555 yes
C(42) C(43) H(42) 123.1 1_555 1_555 no
C(44) C(43) H(42) 115.9 1_555 1_555 no
C(43) C(44) C(45) 119.7(3) 1_555 1_555 yes
C(43) C(44) H(43) 115.8 1_555 1_555 no
C(45) C(44) H(43) 124.2 1_555 1_555 no
C(44) C(45) C(46) 119.9(3) 1_555 1_555 yes
C(44) C(45) H(44) 120.5 1_555 1_555 no
C(46) C(45) H(44) 119.7 1_555 1_555 no
C(41) C(46) C(45) 120.8(3) 1_555 1_555 yes
C(41) C(46) H(45) 121.1 1_555 1_555 no
C(45) C(46) H(45) 118.0 1_555 1_555 no

loop_
_geom_bond_atom_site_label_1
_geom_bond_atom_site_label_2
_geom_bond_distance
_geom_bond_publ_flag
Se(11) Ge(1) 2.3760(4) yes
Se(11) C(11) 1.953(3) yes
Ge(1) O(11) 3.131(2) yes
Ge(1) C(21) 1.944(3) yes
Ge(1) C(31) 1.944(3) yes
Ge(1) C(41) 1.942(2) yes
O(11) C(11) 1.210(3) yes
C(11) C(12) 1.484(4) yes
C(12) C(13) 1.390(4) yes
C(12) C(17) 1.392(4) yes
C(13) C(14) 1.388(4) yes
C(13) H(11) 0.995 no
C(14) C(15) 1.380(4) yes
C(14) H(12) 0.956 no
C(15) C(16) 1.389(5) yes
C(15) C(18) 1.506(4) yes
C(16) C(17) 1.379(4) yes
C(16) H(13) 0.939 no
C(17) H(14) 0.963 no
C(18) H(15) 0.946 no
C(18) H(16) 0.962 no
C(18) H(17) 0.955 no
C(21) C(22) 1.387(4) yes
C(21) C(26) 1.396(4) yes
C(22) C(23) 1.388(4) yes
C(22) H(21) 0.947 no
C(23) C(24) 1.376(4) yes
C(23) H(22) 1.048 no
C(24) C(25) 1.386(5) yes
C(24) H(23) 0.967 no
C(25) C(26) 1.387(4) yes
C(25) H(24) 0.985 no
C(26) H(25) 0.998 no
C(31) C(32) 1.399(4) yes
C(31) C(36) 1.388(4) yes
C(32) C(33) 1.384(4) yes
C(32) H(31) 0.960 no
C(33) C(34) 1.376(5) yes
C(33) H(32) 0.965 no
C(34) C(35) 1.380(5) yes
C(34) H(33) 1.064 no
C(35) C(36) 1.390(4) yes
C(35) H(34) 1.034 no
C(36) H(35) 1.118 no
C(41) C(42) 1.387(4) yes
C(41) C(46) 1.378(4) yes
C(42) C(43) 1.387(4) yes
C(42) H(41) 1.043 no
C(43) C(44) 1.371(4) yes
C(43) H(42) 0.996 no
C(44) C(45) 1.375(4) yes
C(44) H(43) 1.062 no
C(45) C(46) 1.395(4) yes
C(45) H(44) 0.961 no
C(46) H(45) 0.987 no

loop_
_geom_contact_atom_site_label_1
_geom_contact_atom_site_label_2
_geom_contact_distance
_geom_contact_site_symmetry_2
Ge(1) O(11) 3.131(2) .
O(11) C(25) 3.307(4) 1_556
O(11) C(18) 3.486(4) 2_456
C(13) C(14) 3.410(4) 2_456
C(13) C(21) 3.591(3) 1_556
C(45) C(45) 3.479(8) 2_345

loop_
_geom_torsion_atom_site_label_1
_geom_torsion_atom_site_label_2
_geom_torsion_atom_site_label_3
_geom_torsion_atom_site_label_4
_geom_torsion
_geom_torsion_site_symmetry_1
_geom_torsion_site_symmetry_2
_geom_torsion_site_symmetry_3
_geom_torsion_site_symmetry_4
_geom_torsion_publ_flag
Se(11) Ge(1) O(11) C(11) 8.4(1) 1_555 1_555 1_555 1_555 yes
Se(11) Ge(1) C(21) C(22) 40.3(2) 1_555 1_555 1_555 1_555 yes
Se(11) Ge(1) C(21) C(26) -138.9(2) 1_555 1_555 1_555 1_555 yes
Se(11) Ge(1) C(31) C(32) 62.0(2) 1_555 1_555 1_555 1_555 yes
Se(11) Ge(1) C(31) C(36) -117.8(2) 1_555 1_555 1_555 1_555 yes
Se(11) Ge(1) C(41) C(42) -133.3(2) 1_555 1_555 1_555 1_555 yes
Se(11) Ge(1) C(41) C(46) 47.0(2) 1_555 1_555 1_555 1_555 yes
Se(11) C(11) O(11) Ge(1) -10.1(2) 1_555 1_555 1_555 1_555 yes
Se(11) C(11) C(12) C(13) 171.4(2) 1_555 1_555 1_555 1_555 yes
Se(11) C(11) C(12) C(17) -8.8(3) 1_555 1_555 1_555 1_555 yes
Ge(1) Se(11) C(11) O(11) 13.3(2) 1_555 1_555 1_555 1_555 yes
Ge(1) Se(11) C(11) C(12) -165.8(2) 1_555 1_555 1_555 1_555 yes
Ge(1) O(11) C(11) C(12) 168.9(2) 1_555 1_555 1_555 1_555 yes
Ge(1) C(21) C(22) C(23) -177.9(2) 1_555 1_555 1_555 1_555 yes
Ge(1) C(21) C(26) C(25) 178.7(2) 1_555 1_555 1_555 1_555 yes
Ge(1) C(31) C(32) C(33) -178.9(2) 1_555 1_555 1_555 1_555 yes
Ge(1) C(31) C(36) C(35) 179.1(2) 1_555 1_555 1_555 1_555 yes
Ge(1) C(41) C(42) C(43) -179.6(3) 1_555 1_555 1_555 1_555 yes
Ge(1) C(41) C(46) C(45) 179.5(3) 1_555 1_555 1_555 1_555 yes
O(11) Ge(1) Se(11) C(11) -5.20(8) 1_555 1_555 1_555 1_555 yes
O(11) Ge(1) C(21) C(22) -13.9(2) 1_555 1_555 1_555 1_555 yes
O(11) Ge(1) C(21) C(26) 166.9(2) 1_555 1_555 1_555 1_555 yes
O(11) Ge(1) C(31) C(32) 80.2(3) 1_555 1_555 1_555 1_555 yes
O(11) Ge(1) C(31) C(36) -99.6(3) 1_555 1_555 1_555 1_555 yes
O(11) Ge(1) C(41) C(42) -86.7(2) 1_555 1_555 1_555 1_555 yes
O(11) Ge(1) C(41) C(46) 93.6(2) 1_555 1_555 1_555 1_555 yes
O(11) C(11) C(12) C(13) -7.7(4) 1_555 1_555 1_555 1_555 yes
O(11) C(11) C(12) C(17) 172.2(3) 1_555 1_555 1_555 1_555 yes
C(11) Se(11) Ge(1) C(21) -77.5(1) 1_555 1_555 1_555 1_555 yes
C(11) Se(11) Ge(1) C(31) 166.6(1) 1_555 1_555 1_555 1_555 yes
C(11) Se(11) Ge(1) C(41) 49.2(1) 1_555 1_555 1_555 1_555 yes
C(11) O(11) Ge(1) C(21) 127.6(2) 1_555 1_555 1_555 1_555 yes
C(11) O(11) Ge(1) C(31) -12.8(3) 1_555 1_555 1_555 1_555 yes
C(11) O(11) Ge(1) C(41) -117.5(2) 1_555 1_555 1_555 1_555 yes
C(11) C(12) C(13) C(14) -179.1(2) 1_555 1_555 1_555 1_555 yes
C(11) C(12) C(17) C(16) -179.6(3) 1_555 1_555 1_555 1_555 yes
C(12) C(13) C(14) C(15) -1.1(4) 1_555 1_555 1_555 1_555 yes
C(12) C(17) C(16) C(15) -1.4(5) 1_555 1_555 1_555 1_555 yes
C(13) C(12) C(17) C(16) 0.2(5) 1_555 1_555 1_555 1_555 yes
C(13) C(14) C(15) C(16) 0.0(4) 1_555 1_555 1_555 1_555 yes
C(13) C(14) C(15) C(18) -178.1(3) 1_555 1_555 1_555 1_555 yes
C(14) C(13) C(12) C(17) 1.0(4) 1_555 1_555 1_555 1_555 yes
C(14) C(15) C(16) C(17) 1.3(5) 1_555 1_555 1_555 1_555 yes
C(17) C(16) C(15) C(18) 179.3(3) 1_555 1_555 1_555 1_555 yes
C(21) Ge(1) C(31) C(32) -57.4(2) 1_555 1_555 1_555 1_555 yes
C(21) Ge(1) C(31) C(36) 122.8(2) 1_555 1_555 1_555 1_555 yes
C(21) Ge(1) C(41) C(42) -6.3(3) 1_555 1_555 1_555 1_555 yes
C(21) Ge(1) C(41) C(46) 173.9(2) 1_555 1_555 1_555 1_555 yes
C(21) C(22) C(23) C(24) -1.6(5) 1_555 1_555 1_555 1_555 yes
C(21) C(26) C(25) C(24) 0.1(4) 1_555 1_555 1_555 1_555 yes
C(22) C(21) Ge(1) C(31) 150.9(2) 1_555 1_555 1_555 1_555 yes
C(22) C(21) Ge(1) C(41) -83.8(2) 1_555 1_555 1_555 1_555 yes
C(22) C(21) C(26) C(25) -0.7(4) 1_555 1_555 1_555 1_555 yes
C(22) C(23) C(24) C(25) 1.0(5) 1_555 1_555 1_555 1_555 yes
C(23) C(22) C(21) C(26) 1.4(4) 1_555 1_555 1_555 1_555 yes
C(23) C(24) C(25) C(26) -0.3(5) 1_555 1_555 1_555 1_555 yes
C(26) C(21) Ge(1) C(31) -28.4(2) 1_555 1_555 1_555 1_555 yes
C(26) C(21) Ge(1) C(41) 96.9(2) 1_555 1_555 1_555 1_555 yes
C(31) Ge(1) C(41) C(42) 117.4(2) 1_555 1_555 1_555 1_555 yes
C(31) Ge(1) C(41) C(46) -62.4(3) 1_555 1_555 1_555 1_555 yes
C(31) C(32) C(33) C(34) -0.6(5) 1_555 1_555 1_555 1_555 yes
C(31) C(36) C(35) C(34) 0.3(5) 1_555 1_555 1_555 1_555 yes
C(32) C(31) Ge(1) C(41) 176.6(2) 1_555 1_555 1_555 1_555 yes
C(32) C(31) C(36) C(35) -0.7(4) 1_555 1_555 1_555 1_555 yes
C(32) C(33) C(34) C(35) 0.1(5) 1_555 1_555 1_555 1_555 yes
C(33) C(32) C(31) C(36) 0.9(4) 1_555 1_555 1_555 1_555 yes
C(33) C(34) C(35) C(36) 0.0(5) 1_555 1_555 1_555 1_555 yes
C(36) C(31) Ge(1) C(41) -3.2(3) 1_555 1_555 1_555 1_555 yes
C(41) C(42) C(43) C(44) 0.5(5) 1_555 1_555 1_555 1_555 yes
C(41) C(46) C(45) C(44) -0.4(5) 1_555 1_555 1_555 1_555 yes
C(42) C(41) C(46) C(45) -0.3(5) 1_555 1_555 1_555 1_555 yes
C(42) C(43) C(44) C(45) -1.2(5) 1_555 1_555 1_555 1_555 yes
C(43) C(42) C(41) C(46) 0.2(5) 1_555 1_555 1_555 1_555 yes
C(43) C(44) C(45) C(46) 1.1(5) 1_555 1_555 1_555 1_555 yes
